data_4308343
loop_
_publ_author_name
'Steven M. Berry'
'Deborah C. Bebout'
'Raymond J. Butcher'

_publ_section_title
;
Solid-State and Solution-State Coordination Chemistry of the Zinc Triad
with the Mixed N,S Donor Ligand Bis(2-methylpyridyl) Sulfide
;
_journal_name_full 'Inorganic Chemistry'
_journal_page_first 27
_journal_page_last 39
_journal_paper_doi 10.1021/ic048915s
_journal_volume 44
_journal_year 2005
_chemical_formula_sum 'C12 H12 Cl2 Hg N2 S'
_chemical_formula_weight 487.79
_chemical_name_systematic
; 
 ? 
;
_space_group_IT_number 14
_symmetry_cell_setting monoclinic
_symmetry_space_group_name_Hall '-P 2yn'
_symmetry_space_group_name_H-M 'P 1 21/n 1'
_atom_sites_solution_hydrogens geom
_atom_sites_solution_primary direct
_atom_sites_solution_secondary difmap
_audit_creation_method SHELXL-97
_cell_angle_alpha 90.00
_cell_angle_beta 111.9310(10)
_cell_angle_gamma 90.00
_cell_formula_units_Z 4
_cell_length_a 11.7382(5)
_cell_length_b 8.5553(4)
_cell_length_c 15.1543(6)
_cell_measurement_temperature 103(2)
_cell_volume 1411.72(11)
_computing_cell_refinement 'Bruker SMART'
_computing_data_collection 'Bruker SMART'
_computing_data_reduction 'Bruker SHELXTL'
_computing_molecular_graphics 'Bruker SHELXTL'
_computing_publication_material 'Bruker SHELXTL'
_computing_structure_refinement 'SHELXL-97 (Sheldrick, 1997)'
_computing_structure_solution 'SHELXS-97 (Sheldrick, 1990)'
_diffrn_ambient_temperature 103(2)
_diffrn_measured_fraction_theta_full 0.966
_diffrn_measured_fraction_theta_max 0.966
_diffrn_measurement_device_type 'CCD area detector'
_diffrn_measurement_method 'phi and omega scans'
_diffrn_radiation_monochromator graphite
_diffrn_radiation_source 'fine-focus sealed tube'
_diffrn_radiation_type MoK\a
_diffrn_radiation_wavelength 0.71073
_diffrn_reflns_av_R_equivalents 0.0377
_diffrn_reflns_av_sigmaI/netI 0.0259
_diffrn_reflns_limit_h_max 14
_diffrn_reflns_limit_h_min -15
_diffrn_reflns_limit_k_max 11
_diffrn_reflns_limit_k_min -11
_diffrn_reflns_limit_l_max 19
_diffrn_reflns_limit_l_min -19
_diffrn_reflns_number 10287
_diffrn_reflns_theta_full 28.27
_diffrn_reflns_theta_max 28.27
_diffrn_reflns_theta_min 1.89
_exptl_absorpt_coefficient_mu 11.411
_exptl_absorpt_correction_T_max 0.928068
_exptl_absorpt_correction_T_min 0.602461
_exptl_absorpt_correction_type multi-scan
_exptl_crystal_colour colorless
_exptl_crystal_density_diffrn 2.295
_exptl_crystal_density_method 'not measured'
_exptl_crystal_description chunk
_exptl_crystal_F_000 912
_exptl_crystal_size_max 0.4
_exptl_crystal_size_mid 0.5
_exptl_crystal_size_min 0.60
_refine_diff_density_max 1.280
_refine_diff_density_min -1.041
_refine_diff_density_rms 0.146
_refine_ls_extinction_coef 0.0051(3)
_refine_ls_extinction_expression Fc^*^=kFc[1+0.001xFc^2^\l^3^/sin(2\q)]^-1/4^
_refine_ls_extinction_method SHELXL
_refine_ls_goodness_of_fit_ref 1.164
_refine_ls_hydrogen_treatment mixed
_refine_ls_matrix_type full
_refine_ls_number_parameters 164
_refine_ls_number_reflns 3392
_refine_ls_number_restraints 0
_refine_ls_restrained_S_all 1.164
_refine_ls_R_factor_all 0.0236
_refine_ls_R_factor_gt 0.0225
_refine_ls_shift/su_max 0.001
_refine_ls_shift/su_mean 0.000
_refine_ls_structure_factor_coef Fsqd
_refine_ls_weighting_details 'calc w=1/[\s^2^(Fo^2^)+(0.0245P)^2^+3.4664P] where P=(Fo^2^+2Fc^2^)/3'
_refine_ls_weighting_scheme calc
_refine_ls_wR_factor_gt 0.0553
_refine_ls_wR_factor_ref 0.0558
_reflns_number_gt 3285
_reflns_number_total 3392
_reflns_threshold_expression >2sigma(I)
_cod_data_source_file ic048915ssi20041008_105057_4.cif
_cod_data_source_block Hg(1)Cl2
_cod_depositor_comments
;
The following automatic conversions were performed:
'_symmetry_cell_setting' value 'Monoclinic' changed to 'monoclinic'
according to '/home/saulius/struct/CIF-dictionaries/cif_core.dic'
dictionary named 'cif_core.dic' version 2.4.1 from 2010-06-29.

Automatic conversion script
Id: cif_fix_enum 1527 2010-12-29 10:47:43Z saulius 
;
_cod_database_code 4308343

loop_
_symmetry_equiv_pos_as_xyz
'x, y, z'
'-x+1/2, y+1/2, -z+1/2'
'-x, -y, -z'
'x-1/2, -y-1/2, z-1/2'

loop_
_atom_site_label
_atom_site_type_symbol
_atom_site_fract_x
_atom_site_fract_y
_atom_site_fract_z
_atom_site_U_iso_or_equiv
_atom_site_adp_type
_atom_site_occupancy
_atom_site_symmetry_multiplicity
_atom_site_calc_flag
_atom_site_refinement_flags
_atom_site_disorder_assembly
_atom_site_disorder_group
Hg Hg 0.911273(10) 0.439975(14) 0.600849(8) 0.01014(7) Uani 1 1 d . . .
Cl1 Cl 0.83477(7) 0.52675(10) 0.43777(6) 0.01278(15) Uani 1 1 d . . .
Cl2 Cl 1.03280(8) 0.50813(11) 0.76281(6) 0.01587(17) Uani 1 1 d . . .
S S 0.65965(8) 0.05852(9) 0.58947(7) 0.01432(18) Uani 1 1 d . . .
N1A N 0.7070(2) 0.4626(3) 0.60875(19) 0.0086(5) Uani 1 1 d . . .
N1B N 0.9610(3) 0.1719(3) 0.61326(19) 0.0104(5) Uani 1 1 d . . .
C1A C 0.6523(3) 0.6015(4) 0.5783(2) 0.0117(6) Uani 1 1 d . . .
H1AA H 0.6875 0.6701 0.5462 0.014 Uiso 1 1 calc R . .
C2A C 0.5466(3) 0.6487(4) 0.5918(2) 0.0121(6) Uani 1 1 d . . .
H2AA H 0.5114 0.7485 0.5708 0.015 Uiso 1 1 calc R . .
C3A C 0.4940(3) 0.5477(4) 0.6363(2) 0.0134(7) Uani 1 1 d . . .
H3AA H 0.4218 0.5771 0.6465 0.016 Uiso 1 1 calc R . .
C4A C 0.5474(3) 0.4017(4) 0.6662(2) 0.0131(6) Uani 1 1 d . . .
H4AA H 0.5116 0.3297 0.6960 0.016 Uiso 1 1 calc R . .
C5A C 0.6553(3) 0.3632(4) 0.6514(2) 0.0092(6) Uani 1 1 d . . .
C6A C 0.7147(3) 0.2068(4) 0.6822(2) 0.0119(6) Uani 1 1 d . . .
H6AA H 0.6985 0.1713 0.7386 0.014 Uiso 1 1 calc R . .
H6AB H 0.8047 0.2180 0.7013 0.014 Uiso 1 1 calc R . .
C1B C 1.0796(3) 0.1385(4) 0.6637(2) 0.0131(6) Uani 1 1 d . . .
H1BA H 1.1333 0.2208 0.6961 0.016 Uiso 1 1 calc R . .
C2B C 1.1264(3) -0.0120(5) 0.6702(3) 0.0159(7) Uani 1 1 d . . .
H2BA H 1.2104 -0.0333 0.7062 0.019 Uiso 1 1 calc R . .
C3B C 1.0455(3) -0.1314(4) 0.6219(3) 0.0160(7) Uani 1 1 d . . .
H3BA H 1.0740 -0.2358 0.6242 0.019 Uiso 1 1 calc R . .
C4B C 0.9242(4) -0.0960(4) 0.5711(3) 0.0161(7) Uani 1 1 d . . .
H4BA H 0.8684 -0.1760 0.5381 0.019 Uiso 1 1 calc R . .
C5B C 0.8833(3) 0.0581(4) 0.5682(2) 0.0113(6) Uani 1 1 d . . .
C6B C 0.7509(3) 0.0994(4) 0.5167(2) 0.0142(6) Uani 1 1 d . . .
H6BA H 0.7176 0.0387 0.4569 0.017 Uiso 1 1 calc R . .
H6BB H 0.7441 0.2118 0.5000 0.017 Uiso 1 1 calc R . .

loop_
_atom_site_aniso_label
_atom_site_aniso_U_11
_atom_site_aniso_U_22
_atom_site_aniso_U_33
_atom_site_aniso_U_23
_atom_site_aniso_U_13
_atom_site_aniso_U_12
Hg 0.01111(9) 0.00596(9) 0.01271(9) 0.00026(4) 0.00369(5) 0.00045(4)
Cl1 0.0123(3) 0.0134(4) 0.0134(3) 0.0024(3) 0.0058(3) -0.0001(3)
Cl2 0.0143(4) 0.0171(4) 0.0144(3) -0.0051(3) 0.0032(3) 0.0016(3)
S 0.0123(4) 0.0066(4) 0.0225(4) 0.0010(3) 0.0047(3) -0.0029(3)
N1A 0.0078(12) 0.0085(12) 0.0096(12) -0.0005(10) 0.0032(10) -0.0020(10)
N1B 0.0145(13) 0.0052(12) 0.0123(12) -0.0001(10) 0.0062(10) -0.0021(10)
C1A 0.0141(15) 0.0089(14) 0.0123(14) 0.0003(12) 0.0052(11) -0.0028(12)
C2A 0.0121(14) 0.0082(15) 0.0135(14) -0.0028(12) 0.0019(11) 0.0009(12)
C3A 0.0128(15) 0.0152(17) 0.0122(14) -0.0034(12) 0.0048(12) -0.0007(12)
C4A 0.0123(14) 0.0166(16) 0.0119(14) 0.0032(13) 0.0062(11) -0.0033(13)
C5A 0.0097(13) 0.0097(15) 0.0070(12) -0.0013(11) 0.0017(10) -0.0012(11)
C6A 0.0112(14) 0.0107(15) 0.0122(14) 0.0050(12) 0.0025(11) 0.0018(12)
C1B 0.0140(15) 0.0101(16) 0.0152(14) 0.0031(12) 0.0054(12) 0.0018(12)
C2B 0.0149(16) 0.0154(18) 0.0204(16) 0.0035(14) 0.0100(13) 0.0056(14)
C3B 0.0257(17) 0.0042(14) 0.0258(17) 0.0041(13) 0.0186(14) 0.0044(13)
C4B 0.0272(19) 0.0066(15) 0.0204(16) -0.0013(13) 0.0156(14) -0.0009(14)
C5B 0.0165(16) 0.0104(16) 0.0095(14) -0.0007(11) 0.0077(12) -0.0023(12)
C6B 0.0161(16) 0.0092(15) 0.0145(15) 0.0024(12) 0.0024(12) -0.0022(13)

loop_
_atom_type_symbol
_atom_type_description
_atom_type_scat_dispersion_real
_atom_type_scat_dispersion_imag
_atom_type_scat_source
C C 0.0033 0.0016 'International Tables Vol C Tables 4.2.6.8 and 6.1.1.4'
H H 0.0000 0.0000 'International Tables Vol C Tables 4.2.6.8 and 6.1.1.4'
N N 0.0061 0.0033 'International Tables Vol C Tables 4.2.6.8 and 6.1.1.4'
S S 0.1246 0.1234 'International Tables Vol C Tables 4.2.6.8 and 6.1.1.4'
Cl Cl 0.1484 0.1585 'International Tables Vol C Tables 4.2.6.8 and 6.1.1.4'
Hg Hg -2.3894 9.2266 'International Tables Vol C Tables 4.2.6.8 and 6.1.1.4'

loop_
_geom_angle_atom_site_label_1
_geom_angle_atom_site_label_2
_geom_angle_atom_site_label_3
_geom_angle
_geom_angle_site_symmetry_1
_geom_angle_site_symmetry_3
_geom_angle_publ_flag
N1B Hg Cl2 96.87(7) . . ?
N1B Hg Cl1 111.59(7) . . ?
Cl2 Hg Cl1 145.46(3) . . ?
N1B Hg N1A 106.88(10) . . ?
Cl2 Hg N1A 98.57(7) . . ?
Cl1 Hg N1A 91.67(7) . . ?
C6A S C6B 102.25(16) . . ?
C5A N1A C1A 118.7(3) . . ?
C5A N1A Hg 126.9(2) . . ?
C1A N1A Hg 113.7(2) . . ?
C5B N1B C1B 120.0(3) . . ?
C5B N1B Hg 124.6(2) . . ?
C1B N1B Hg 115.2(2) . . ?
N1A C1A C2A 122.9(3) . . ?
N1A C1A H1AA 118.5 . . ?
C2A C1A H1AA 118.5 . . ?
C3A C2A C1A 118.5(3) . . ?
C3A C2A H2AA 120.7 . . ?
C1A C2A H2AA 120.7 . . ?
C2A C3A C4A 119.5(3) . . ?
C2A C3A H3AA 120.3 . . ?
C4A C3A H3AA 120.3 . . ?
C3A C4A C5A 118.7(3) . . ?
C3A C4A H4AA 120.6 . . ?
C5A C4A H4AA 120.6 . . ?
N1A C5A C4A 121.7(3) . . ?
N1A C5A C6A 118.2(3) . . ?
C4A C5A C6A 120.1(3) . . ?
C5A C6A S 113.0(2) . . ?
C5A C6A H6AA 109.0 . . ?
S C6A H6AA 109.0 . . ?
C5A C6A H6AB 109.0 . . ?
S C6A H6AB 109.0 . . ?
H6AA C6A H6AB 107.8 . . ?
N1B C1B C2B 122.3(3) . . ?
N1B C1B H1BA 118.8 . . ?
C2B C1B H1BA 118.8 . . ?
C1B C2B C3B 117.8(3) . . ?
C1B C2B H2BA 121.1 . . ?
C3B C2B H2BA 121.1 . . ?
C4B C3B C2B 119.3(3) . . ?
C4B C3B H3BA 120.3 . . ?
C2B C3B H3BA 120.3 . . ?
C3B C4B C5B 119.8(3) . . ?
C3B C4B H4BA 120.1 . . ?
C5B C4B H4BA 120.1 . . ?
N1B C5B C4B 120.7(3) . . ?
N1B C5B C6B 118.2(3) . . ?
C4B C5B C6B 121.1(3) . . ?
C5B C6B S 111.6(2) . . ?
C5B C6B H6BA 109.3 . . ?
S C6B H6BA 109.3 . . ?
C5B C6B H6BB 109.3 . . ?
S C6B H6BB 109.3 . . ?
H6BA C6B H6BB 108.0 . . ?

loop_
_geom_bond_atom_site_label_1
_geom_bond_atom_site_label_2
_geom_bond_distance
_geom_bond_site_symmetry_2
_geom_bond_publ_flag
Hg N1B 2.357(3) . ?
Hg Cl2 2.4049(8) . ?
Hg Cl1 2.4099(8) . ?
Hg N1A 2.452(3) . ?
S C6A 1.823(4) . ?
S C6B 1.835(4) . ?
N1A C5A 1.342(4) . ?
N1A C1A 1.347(4) . ?
N1B C5B 1.334(4) . ?
N1B C1B 1.345(4) . ?
C1A C2A 1.392(5) . ?
C1A H1AA 0.9500 . ?
C2A C3A 1.376(5) . ?
C2A H2AA 0.9500 . ?
C3A C4A 1.396(5) . ?
C3A H3AA 0.9500 . ?
C4A C5A 1.405(4) . ?
C4A H4AA 0.9500 . ?
C5A C6A 1.501(4) . ?
C6A H6AA 0.9900 . ?
C6A H6AB 0.9900 . ?
C1B C2B 1.389(5) . ?
C1B H1BA 0.9500 . ?
C2B C3B 1.400(5) . ?
C2B H2BA 0.9500 . ?
C3B C4B 1.375(5) . ?
C3B H3BA 0.9500 . ?
C4B C5B 1.398(5) . ?
C4B H4BA 0.9500 . ?
C5B C6B 1.498(5) . ?
C6B H6BA 0.9900 . ?
C6B H6BB 0.9900 . ?

loop_
_geom_hbond_atom_site_label_D
_geom_hbond_atom_site_label_H
_geom_hbond_atom_site_label_A
_geom_hbond_distance_DH
_geom_hbond_distance_HA
_geom_hbond_distance_DA
_geom_hbond_angle_DHA
_geom_hbond_site_symmetry_A
C2B H2BA Cl2 0.95 2.89 3.746(4) 149.9 2_746

loop_
_geom_torsion_atom_site_label_1
_geom_torsion_atom_site_label_2
_geom_torsion_atom_site_label_3
_geom_torsion_atom_site_label_4
_geom_torsion
_geom_torsion_site_symmetry_1
_geom_torsion_site_symmetry_2
_geom_torsion_site_symmetry_3
_geom_torsion_site_symmetry_4
_geom_torsion_publ_flag
N1B Hg N1A C5A 26.4(3) . . . . ?
Cl2 Hg N1A C5A -73.5(3) . . . . ?
Cl1 Hg N1A C5A 139.6(3) . . . . ?
N1B Hg N1A C1A -163.7(2) . . . . ?
Cl2 Hg N1A C1A 96.4(2) . . . . ?
Cl1 Hg N1A C1A -50.5(2) . . . . ?
Cl2 Hg N1B C5B 144.2(3) . . . . ?
Cl1 Hg N1B C5B -55.8(3) . . . . ?
N1A Hg N1B C5B 43.0(3) . . . . ?
Cl2 Hg N1B C1B -41.5(2) . . . . ?
Cl1 Hg N1B C1B 118.5(2) . . . . ?
N1A Hg N1B C1B -142.7(2) . . . . ?
C5A N1A C1A C2A 2.1(5) . . . . ?
Hg N1A C1A C2A -168.7(2) . . . . ?
N1A C1A C2A C3A -1.5(5) . . . . ?
C1A C2A C3A C4A -0.1(5) . . . . ?
C2A C3A C4A C5A 1.1(5) . . . . ?
C1A N1A C5A C4A -1.0(5) . . . . ?
Hg N1A C5A C4A 168.4(2) . . . . ?
C1A N1A C5A C6A 178.1(3) . . . . ?
Hg N1A C5A C6A -12.5(4) . . . . ?
C3A C4A C5A N1A -0.6(5) . . . . ?
C3A C4A C5A C6A -179.6(3) . . . . ?
N1A C5A C6A S -88.4(3) . . . . ?
C4A C5A C6A S 90.7(3) . . . . ?
C6B S C6A C5A 81.5(3) . . . . ?
C5B N1B C1B C2B 0.9(5) . . . . ?
Hg N1B C1B C2B -173.7(3) . . . . ?
N1B C1B C2B C3B 0.0(5) . . . . ?
C1B C2B C3B C4B -0.5(5) . . . . ?
C2B C3B C4B C5B 0.1(5) . . . . ?
C1B N1B C5B C4B -1.3(5) . . . . ?
Hg N1B C5B C4B 172.8(2) . . . . ?
C1B N1B C5B C6B 177.1(3) . . . . ?
Hg N1B C5B C6B -8.8(4) . . . . ?
C3B C4B C5B N1B 0.8(5) . . . . ?
C3B C4B C5B C6B -177.5(3) . . . . ?
N1B C5B C6B S -96.9(3) . . . . ?
C4B C5B C6B S 81.5(4) . . . . ?
C6A S C6B C5B 69.7(3) . . . . ?
